data_9012768
loop_
_publ_author_name
'Foresti, E.'
'Riva di Sanseverino, L.'

_publ_section_title
;The X-ray crystal and molecular structure of an organic mineral: simonellite,
 C19H24 Locality: synthetic
;
_journal_name_full 'Atti della Accademia Nazionale dei Lincei'
_journal_page_first 41
_journal_page_last 54
_journal_volume 47
_journal_year 1969
_chemical_compound_source Synthetic
_chemical_formula_sum 'C19 H24'
_chemical_name_mineral Simonellite
_space_group_IT_number 56
_symmetry_space_group_name_Hall '-P 2ac 2bc'
_symmetry_space_group_name_H-M 'P n a a'
_cell_angle_alpha 90
_cell_angle_beta 90
_cell_angle_gamma 90
_cell_formula_units_Z 8
_cell_length_a 9.231
_cell_length_b 9.134
_cell_length_c 36.01
_cell_volume 3036.218
_database_code_amcsd 0012054
_exptl_crystal_density_diffrn 0.998
_cod_original_cell_volume 3036.217
_cod_database_code 9012768

loop_
_space_group_symop_operation_xyz
x,y,z
1/2+x,y,1/2-z
1/2-x,-y,1/2+z
1/2+x,1/2-y,z
1/2-x,1/2+y,-z
-x,1/2+y,1/2+z
x,1/2-y,1/2-z
-x,-y,-z

loop_
_atom_site_label
_atom_site_fract_x
_atom_site_fract_y
_atom_site_fract_z
_atom_site_U_iso_or_equiv
_atom_site_type_symbol
_atom_site_attached_hydrogens
C-1 0.09458 0.58012 0.18070 0.04369 C 0
CH2-2 0.11495 0.47394 0.21374 0.05155 C 0
CH2-3 0.26874 0.46425 0.22579 0.04851 C 0
CH2-4 0.36318 0.40037 0.19476 0.04395 C 0
CH-5 0.56490 0.37095 0.13186 0.04382 C 0
CH-6 0.66610 0.35811 0.10416 0.05142 C 0
C-7 0.64867 0.43797 0.07029 0.04192 C 0
CH-8 0.53031 0.52239 0.06625 0.04293 C 0
CH-9 0.29930 0.62198 0.08954 0.05028 C 0
CH-10 0.19724 0.63518 0.11755 0.04496 C 0
C-11 0.21548 0.56019 0.15204 0.03698 C 0
C-12 0.33539 0.47711 0.15772 0.03470 C 0
C-13 0.44191 0.45964 0.12869 0.03293 C 0
C-14 0.42167 0.53550 0.09458 0.03774 C 0
CH3-15 0.09385 0.74048 0.19488 0.05991 C 0
CH3-16 -0.05379 0.54551 0.16356 0.06421 C 0
CH-17 0.76321 0.42646 0.03970 0.05497 C 0
CH3-18 0.91250 0.46952 0.05351 0.07536 C 0
CH3-19 0.76532 0.27374 0.02213 0.07232 C 0

loop_
_cod_changelog_entry_id
_cod_changelog_entry_author
_cod_changelog_entry_date
_cod_changelog_entry_text
1
;cod-tools version 3.8.0
Id: cif_guess_AMCSD_atom_types 9581 2023-05-17 12:35:41Z saulius
;
2023-05-23T09:22:20+03:00
;Derived atom types and hydrogen counts
from atom names that follow the AMCSD naming convention
(Wat == water, O-H == hydroxyl).
;

loop_
_cod_related_entry_id
_cod_related_entry_database
_cod_related_entry_code
1 ChemSpider 153688
2 AMCSD 0012054
